data_7720822
loop_
_publ_author_name
'Zhu, Jie-Yu'
'Zhang, Cheng-Fang'
'Zhu, Runtian'
'Cao, Qing-Ling'
'Zhong, Wen-He'
'Zhao, Jia-Jia'
'Chen, Li-Zhuang'

_publ_section_title
;
 Organic-inorganic hybrid materials with high phase transition
 temperatures regulated by halogen substitution.
;
_journal_issue 17
_journal_name_full 'Dalton transactions (Cambridge, England : 2003)'
_journal_page_first 6897
_journal_page_last 6903
_journal_paper_doi 10.1039/d6dt00077k
_journal_volume 55
_journal_year 2026
_chemical_formula_moiety 'Cd Cl4, 2(C6 H14 N O)'
_chemical_formula_sum 'C12 H28 Cd Cl4 N2 O2'
_chemical_formula_weight 486.56
_space_group_crystal_system triclinic
_space_group_IT_number 2
_space_group_name_Hall '-P 1'
_space_group_name_H-M_alt 'P -1'
_atom_sites_solution_hydrogens geom
_atom_sites_solution_primary iterative
_atom_sites_solution_secondary difmap
_audit_creation_date 2025-06-03
_audit_creation_method
;
Olex2 1.2
(compiled 2018.05.29 svn.r3508 for OlexSys, GUI svn.r5506)
;
_audit_update_record
;
2025-06-05 deposited with the CCDC.	2026-04-06 downloaded from the CCDC.
;
_cell_angle_alpha 89.598(2)
_cell_angle_beta 79.447(2)
_cell_angle_gamma 83.943(2)
_cell_formula_units_Z 2
_cell_length_a 8.3016(3)
_cell_length_b 10.5798(4)
_cell_length_c 12.1096(4)
_cell_measurement_reflns_used 12761
_cell_measurement_temperature 296(2)
_cell_measurement_theta_max 3.42
_cell_measurement_theta_min 55.02
_cell_volume 1039.67(6)
_computing_molecular_graphics 'Olex2 (Dolomanov et al., 2009)'
_computing_publication_material 'Olex2 (Dolomanov et al., 2009)'
_computing_structure_refinement 'XL (Sheldrick, 2008)'
_computing_structure_solution 'olex2.solve (Bourhis et al., 2015)'
_diffrn_ambient_temperature 296.15
_diffrn_measured_fraction_theta_full 0.993
_diffrn_measured_fraction_theta_max 0.993
_diffrn_measurement_device_type 'CCD area detector'
_diffrn_measurement_method 'phi and omega scans'
_diffrn_radiation_monochromator graphite
_diffrn_radiation_type MoK\a
_diffrn_radiation_wavelength 0.71073
_diffrn_reflns_av_R_equivalents 0.0209
_diffrn_reflns_av_unetI/netI 0.0218
_diffrn_reflns_limit_h_max 10
_diffrn_reflns_limit_h_min -10
_diffrn_reflns_limit_k_max 13
_diffrn_reflns_limit_k_min -13
_diffrn_reflns_limit_l_max 15
_diffrn_reflns_limit_l_min -14
_diffrn_reflns_number 12761
_diffrn_reflns_theta_full 27.51
_diffrn_reflns_theta_max 27.51
_diffrn_reflns_theta_min 1.71
_diffrn_source 'fine-focus sealed tube'
_exptl_absorpt_coefficient_mu 1.568
_exptl_absorpt_correction_T_max 0.8341
_exptl_absorpt_correction_T_min 0.8103
_exptl_crystal_colour 'clear light white'
_exptl_crystal_colour_lustre clear
_exptl_crystal_colour_modifier light
_exptl_crystal_colour_primary white
_exptl_crystal_density_diffrn 1.554
_exptl_crystal_density_method 'not measured'
_exptl_crystal_description block
_exptl_crystal_F_000 492
_exptl_crystal_size_max 0.14
_exptl_crystal_size_mid 0.13
_exptl_crystal_size_min 0.12
_refine_diff_density_max 0.690
_refine_diff_density_min -0.609
_refine_diff_density_rms 0.096
_refine_ls_extinction_method none
_refine_ls_goodness_of_fit_ref 1.089
_refine_ls_hydrogen_treatment mixed
_refine_ls_matrix_type full
_refine_ls_number_parameters 200
_refine_ls_number_reflns 4761
_refine_ls_number_restraints 0
_refine_ls_restrained_S_all 1.089
_refine_ls_R_factor_all 0.0308
_refine_ls_R_factor_gt 0.0285
_refine_ls_shift/su_max 0.002
_refine_ls_shift/su_mean 0.000
_refine_ls_structure_factor_coef Fsqd
_refine_ls_weighting_details 'calc w=1/[\s^2^(Fo^2^)+(0.0360P)^2^+0.5754P] where P=(Fo^2^+2Fc^2^)/3'
_refine_ls_weighting_scheme calc
_refine_ls_wR_factor_gt 0.0713
_refine_ls_wR_factor_ref 0.0743
_reflns_number_gt 4465
_reflns_number_total 4761
_reflns_threshold_expression >2sigma(I)
_cod_data_source_file d6dt00077k2.cif
_cod_data_source_block 1_a
_cod_depositor_comments 'Adding full bibliography for 7720821--7720823.cif.'
_cod_database_code 7720822
_olex2_refinement_description
;
1. Fixed Uiso
 At 1.2 times of:
  All C(H,H) groups
 At 1.5 times of:
  All C(H,H,H) groups
2.a Secondary CH2 refined with riding coordinates:
 C2(H2A,H2B), C3(H3A,H3B), C4(H4A,H4B), C5(H5A,H5B), C6(H6A,H6B), C7(H7A,H7B),
 C8(H8A,H8B), C9(H9A,H9B), C11(H11A,H11B), C12(H12A,H12B)
2.b Idealised Me refined as rotating group:
 C1(H1A,H1B,H1C), C10(H10A,H10B,H10C)
;
_olex2_submission_special_instructions 'No special instructions were received'

loop_
_space_group_symop_id
_space_group_symop_operation_xyz
1 'x, y, z'
2 '-x, -y, -z'

loop_
_atom_site_label
_atom_site_type_symbol
_atom_site_fract_x
_atom_site_fract_y
_atom_site_fract_z
_atom_site_U_iso_or_equiv
_atom_site_adp_type
_atom_site_occupancy
_atom_site_calc_flag
_atom_site_disorder_assembly
_atom_site_disorder_group
_atom_site_refinement_flags_posn
Cd1 Cd 0.64681(2) 0.215810(15) 0.220686(13) 0.04215(7) Uani 1 d . . .
Cl1 Cl 0.37567(8) 0.28153(7) 0.17198(6) 0.05898(17) Uani 1 d . . .
Cl2 Cl 0.64958(10) 0.29515(8) 0.40961(6) 0.0667(2) Uani 1 d . . .
Cl3 Cl 0.85421(8) 0.32278(6) 0.09368(6) 0.05470(16) Uani 1 d . . .
Cl4 Cl 0.67922(12) -0.01479(6) 0.22417(7) 0.0685(2) Uani 1 d . . .
N1 N 0.2067(3) 0.0422(2) 0.28928(19) 0.0501(5) Uani 1 d . . .
O2 O 0.1344(3) 0.1390(2) 0.51443(16) 0.0668(5) Uani 1 d . . .
O3 O 0.4108(3) 0.6662(2) 0.21702(17) 0.0616(5) Uani 1 d . . .
N4 N 0.7554(3) 0.5997(2) 0.20870(18) 0.0466(4) Uani 1 d . . .
C1 C 0.1745(8) 0.0008(5) 0.0960(4) 0.1174(17) Uani 1 d . . .
H1A H 0.0958 0.0749 0.1036 0.176 Uiso 1 calc . . GR
H1B H 0.1422 -0.0610 0.0490 0.176 Uiso 1 calc . . GR
H1C H 0.2813 0.0239 0.0626 0.176 Uiso 1 calc . . GR
C2 C 0.1810(5) -0.0519(4) 0.2040(3) 0.0848(11) Uani 1 d . . .
H2A H 0.2699 -0.1204 0.1964 0.102 Uiso 1 calc . . R
H2B H 0.0788 -0.0882 0.2314 0.102 Uiso 1 calc . . R
C3 C 0.2622(4) -0.0273(3) 0.3862(3) 0.0685(9) Uani 1 d . . .
H3A H 0.1814 -0.0838 0.4177 0.082 Uiso 1 calc . . R
H3B H 0.3659 -0.0786 0.3598 0.082 Uiso 1 calc . . R
C4 C 0.2833(4) 0.0615(4) 0.4738(3) 0.0725(9) Uani 1 d . . .
H4A H 0.3185 0.0139 0.5355 0.087 Uiso 1 calc . . R
H4B H 0.3685 0.1149 0.4435 0.087 Uiso 1 calc . . R
C5 C 0.0574(3) 0.1326(3) 0.3320(2) 0.0536(6) Uani 1 d . . .
H5A H -0.0356 0.0852 0.3591 0.064 Uiso 1 calc . . R
H5B H 0.0303 0.1863 0.2713 0.064 Uiso 1 calc . . R
C6 C 0.0885(4) 0.2138(3) 0.4256(2) 0.0617(7) Uani 1 d . . .
H6A H 0.1755 0.2662 0.3967 0.074 Uiso 1 calc . . R
H6B H -0.0105 0.2698 0.4540 0.074 Uiso 1 calc . . R
C7 C 0.4684(3) 0.6001(3) 0.3067(2) 0.0547(6) Uani 1 d . . .
H7A H 0.4711 0.5094 0.2943 0.066 Uiso 1 calc . . R
H7B H 0.3927 0.6227 0.3764 0.066 Uiso 1 calc . . R
C8 C 0.6376(3) 0.6311(3) 0.3168(2) 0.0506(6) Uani 1 d . . .
H8A H 0.6340 0.7208 0.3345 0.061 Uiso 1 calc . . R
H8B H 0.6750 0.5827 0.3774 0.061 Uiso 1 calc . . R
C9 C 0.9248(4) 0.6356(4) 0.2109(4) 0.0795(10) Uani 1 d . . .
H9A H 0.9913 0.6236 0.1363 0.095 Uiso 1 calc . . R
H9B H 0.9170 0.7250 0.2306 0.095 Uiso 1 calc . . R
C10 C 1.0084(5) 0.5598(5) 0.2920(5) 0.1038(15) Uani 1 d . . .
H10A H 0.9455 0.5739 0.3665 0.156 Uiso 1 calc . . GR
H10B H 1.1166 0.5854 0.2892 0.156 Uiso 1 calc . . GR
H10C H 1.0171 0.4712 0.2727 0.156 Uiso 1 calc . . GR
C11 C 0.5149(4) 0.6257(3) 0.1151(2) 0.0628(7) Uani 1 d . . .
H11A H 0.4715 0.6656 0.0527 0.075 Uiso 1 calc . . R
H11B H 0.5173 0.5344 0.1067 0.075 Uiso 1 calc . . R
C12 C 0.6867(4) 0.6596(3) 0.1124(2) 0.0616(7) Uani 1 d . . .
H12A H 0.7564 0.6302 0.0421 0.074 Uiso 1 calc . . R
H12B H 0.6853 0.7512 0.1169 0.074 Uiso 1 calc . . R
H1 H 0.279(4) 0.092(3) 0.257(3) 0.064(9) Uiso 1 d . . .
H4 H 0.766(4) 0.520(3) 0.197(3) 0.063(9) Uiso 1 d . . .

loop_
_atom_site_aniso_label
_atom_site_aniso_U_11
_atom_site_aniso_U_22
_atom_site_aniso_U_33
_atom_site_aniso_U_23
_atom_site_aniso_U_13
_atom_site_aniso_U_12
Cd1 0.05193(11) 0.03750(10) 0.03818(10) 0.00289(6) -0.00756(7) -0.01144(7)
Cl1 0.0540(3) 0.0679(4) 0.0607(4) 0.0247(3) -0.0189(3) -0.0192(3)
Cl2 0.0843(5) 0.0715(4) 0.0443(3) -0.0152(3) -0.0189(3) 0.0056(4)
Cl3 0.0583(3) 0.0416(3) 0.0568(3) 0.0006(3) 0.0115(3) -0.0101(2)
Cl4 0.1069(6) 0.0355(3) 0.0618(4) 0.0014(3) -0.0081(4) -0.0150(3)
N1 0.0476(11) 0.0507(12) 0.0502(12) 0.0005(9) 0.0009(9) -0.0139(9)
O2 0.0622(12) 0.0962(16) 0.0403(9) 0.0105(10) -0.0056(8) -0.0077(11)
O3 0.0652(12) 0.0627(12) 0.0541(11) -0.0018(9) -0.0140(9) 0.0119(9)
N4 0.0539(11) 0.0340(10) 0.0495(11) -0.0046(8) -0.0014(9) -0.0071(8)
C1 0.173(5) 0.110(4) 0.080(3) -0.016(3) -0.041(3) -0.029(3)
C2 0.095(3) 0.071(2) 0.089(3) -0.0201(19) -0.009(2) -0.0206(19)
C3 0.0526(15) 0.0638(18) 0.081(2) 0.0272(16) 0.0027(14) 0.0036(13)
C4 0.0520(15) 0.107(3) 0.0586(17) 0.0270(17) -0.0123(13) -0.0058(16)
C5 0.0506(13) 0.0604(15) 0.0497(14) 0.0068(11) -0.0122(11) -0.0008(11)
C6 0.0705(18) 0.0616(17) 0.0505(15) 0.0000(12) -0.0090(13) 0.0007(14)
C7 0.0572(15) 0.0658(16) 0.0393(12) -0.0009(11) -0.0046(11) -0.0053(12)
C8 0.0629(15) 0.0499(13) 0.0385(12) -0.0052(10) -0.0074(10) -0.0070(11)
C9 0.0592(18) 0.068(2) 0.109(3) -0.0079(19) -0.0002(18) -0.0238(15)
C10 0.063(2) 0.118(4) 0.139(4) -0.010(3) -0.040(2) -0.015(2)
C11 0.086(2) 0.0615(17) 0.0411(13) 0.0011(12) -0.0176(13) 0.0019(15)
C12 0.089(2) 0.0490(14) 0.0406(13) 0.0052(11) 0.0026(13) -0.0028(14)

loop_
_atom_type_symbol
_atom_type_description
_atom_type_scat_dispersion_real
_atom_type_scat_dispersion_imag
_atom_type_scat_source
C C 0.0033 0.0016 'International Tables Vol C Tables 4.2.6.8 and 6.1.1.4'
H H 0.0000 0.0000 'International Tables Vol C Tables 4.2.6.8 and 6.1.1.4'
Cd Cd -0.8075 1.2024 'International Tables Vol C Tables 4.2.6.8 and 6.1.1.4'
Cl Cl 0.1484 0.1585 'International Tables Vol C Tables 4.2.6.8 and 6.1.1.4'
N N 0.0061 0.0033 'International Tables Vol C Tables 4.2.6.8 and 6.1.1.4'
O O 0.0106 0.0060 'International Tables Vol C Tables 4.2.6.8 and 6.1.1.4'

loop_
_geom_angle_atom_site_label_1
_geom_angle_atom_site_label_2
_geom_angle_atom_site_label_3
_geom_angle
_geom_angle_site_symmetry_1
_geom_angle_site_symmetry_3
_geom_angle_publ_flag
Cl2 Cd1 Cl1 108.94(3) . . ?
Cl2 Cd1 Cl3 105.94(3) . . ?
Cl3 Cd1 Cl1 108.22(2) . . ?
Cl4 Cd1 Cl1 107.19(3) . . ?
Cl4 Cd1 Cl2 108.18(3) . . ?
Cl4 Cd1 Cl3 118.13(3) . . ?
C2 N1 C3 109.4(3) . . ?
C2 N1 H1 108(2) . . ?
C3 N1 H1 112(2) . . ?
C5 N1 C2 113.9(3) . . ?
C5 N1 C3 109.3(2) . . ?
C5 N1 H1 104(2) . . ?
C6 O2 C4 109.2(2) . . ?
C11 O3 C7 108.9(2) . . ?
C8 N4 H4 110(2) . . ?
C9 N4 C8 112.7(2) . . ?
C9 N4 H4 106(2) . . ?
C12 N4 C8 110.0(2) . . ?
C12 N4 C9 111.6(3) . . ?
C12 N4 H4 106(2) . . ?
H1A C1 H1B 109.5 . . ?
H1A C1 H1C 109.5 . . ?
H1B C1 H1C 109.5 . . ?
C2 C1 H1A 109.5 . . ?
C2 C1 H1B 109.5 . . ?
C2 C1 H1C 109.5 . . ?
N1 C2 H2A 108.8 . . ?
N1 C2 H2B 108.8 . . ?
C1 C2 N1 113.9(3) . . ?
C1 C2 H2A 108.8 . . ?
C1 C2 H2B 108.8 . . ?
H2A C2 H2B 107.7 . . ?
N1 C3 H3A 109.4 . . ?
N1 C3 H3B 109.4 . . ?
H3A C3 H3B 108.0 . . ?
C4 C3 N1 111.3(3) . . ?
C4 C3 H3A 109.4 . . ?
C4 C3 H3B 109.4 . . ?
O2 C4 C3 111.2(3) . . ?
O2 C4 H4A 109.4 . . ?
O2 C4 H4B 109.4 . . ?
C3 C4 H4A 109.4 . . ?
C3 C4 H4B 109.4 . . ?
H4A C4 H4B 108.0 . . ?
N1 C5 H5A 109.6 . . ?
N1 C5 H5B 109.6 . . ?
N1 C5 C6 110.3(2) . . ?
H5A C5 H5B 108.1 . . ?
C6 C5 H5A 109.6 . . ?
C6 C5 H5B 109.6 . . ?
O2 C6 C5 111.5(2) . . ?
O2 C6 H6A 109.3 . . ?
O2 C6 H6B 109.3 . . ?
C5 C6 H6A 109.3 . . ?
C5 C6 H6B 109.3 . . ?
H6A C6 H6B 108.0 . . ?
O3 C7 H7A 109.3 . . ?
O3 C7 H7B 109.3 . . ?
O3 C7 C8 111.5(2) . . ?
H7A C7 H7B 108.0 . . ?
C8 C7 H7A 109.3 . . ?
C8 C7 H7B 109.3 . . ?
N4 C8 C7 110.0(2) . . ?
N4 C8 H8A 109.7 . . ?
N4 C8 H8B 109.7 . . ?
C7 C8 H8A 109.7 . . ?
C7 C8 H8B 109.7 . . ?
H8A C8 H8B 108.2 . . ?
N4 C9 H9A 109.0 . . ?
N4 C9 H9B 109.0 . . ?
H9A C9 H9B 107.8 . . ?
C10 C9 N4 112.8(3) . . ?
C10 C9 H9A 109.0 . . ?
C10 C9 H9B 109.0 . . ?
C9 C10 H10A 109.5 . . ?
C9 C10 H10B 109.5 . . ?
C9 C10 H10C 109.5 . . ?
H10A C10 H10B 109.5 . . ?
H10A C10 H10C 109.5 . . ?
H10B C10 H10C 109.5 . . ?
O3 C11 H11A 109.5 . . ?
O3 C11 H11B 109.5 . . ?
O3 C11 C12 110.9(2) . . ?
H11A C11 H11B 108.0 . . ?
C12 C11 H11A 109.5 . . ?
C12 C11 H11B 109.5 . . ?
N4 C12 C11 110.3(2) . . ?
N4 C12 H12A 109.6 . . ?
N4 C12 H12B 109.6 . . ?
C11 C12 H12A 109.6 . . ?
C11 C12 H12B 109.6 . . ?
H12A C12 H12B 108.1 . . ?

loop_
_geom_bond_atom_site_label_1
_geom_bond_atom_site_label_2
_geom_bond_distance
_geom_bond_site_symmetry_2
_geom_bond_publ_flag
Cd1 Cl1 2.4593(7) . ?
Cd1 Cl2 2.4474(7) . ?
Cd1 Cl3 2.4551(6) . ?
Cd1 Cl4 2.4270(7) . ?
N1 C2 1.498(4) . ?
N1 C3 1.499(4) . ?
N1 C5 1.497(3) . ?
N1 H1 0.88(4) . ?
O2 C4 1.418(4) . ?
O2 C6 1.416(3) . ?
O3 C7 1.416(3) . ?
O3 C11 1.411(3) . ?
N4 C8 1.500(3) . ?
N4 C9 1.500(4) . ?
N4 C12 1.498(4) . ?
N4 H4 0.85(3) . ?
C1 H1A 0.9600 . ?
C1 H1B 0.9600 . ?
C1 H1C 0.9600 . ?
C1 C2 1.426(6) . ?
C2 H2A 0.9700 . ?
C2 H2B 0.9700 . ?
C3 H3A 0.9700 . ?
C3 H3B 0.9700 . ?
C3 C4 1.468(5) . ?
C4 H4A 0.9700 . ?
C4 H4B 0.9700 . ?
C5 H5A 0.9700 . ?
C5 H5B 0.9700 . ?
C5 C6 1.502(4) . ?
C6 H6A 0.9700 . ?
C6 H6B 0.9700 . ?
C7 H7A 0.9700 . ?
C7 H7B 0.9700 . ?
C7 C8 1.502(4) . ?
C8 H8A 0.9700 . ?
C8 H8B 0.9700 . ?
C9 H9A 0.9700 . ?
C9 H9B 0.9700 . ?
C9 C10 1.487(6) . ?
C10 H10A 0.9600 . ?
C10 H10B 0.9600 . ?
C10 H10C 0.9600 . ?
C11 H11A 0.9700 . ?
C11 H11B 0.9700 . ?
C11 C12 1.501(5) . ?
C12 H12A 0.9700 . ?
C12 H12B 0.9700 . ?

loop_
_geom_torsion_atom_site_label_1
_geom_torsion_atom_site_label_2
_geom_torsion_atom_site_label_3
_geom_torsion_atom_site_label_4
_geom_torsion
_geom_torsion_site_symmetry_1
_geom_torsion_site_symmetry_2
_geom_torsion_site_symmetry_3
_geom_torsion_site_symmetry_4
_geom_torsion_publ_flag
N1 C3 C4 O2 58.7(3) . . . . ?
N1 C5 C6 O2 -57.1(3) . . . . ?
O3 C7 C8 N4 -57.7(3) . . . . ?
O3 C11 C12 N4 58.7(3) . . . . ?
C2 N1 C3 C4 -178.0(3) . . . . ?
C2 N1 C5 C6 173.9(3) . . . . ?
C3 N1 C2 C1 -162.9(4) . . . . ?
C3 N1 C5 C6 51.2(3) . . . . ?
C4 O2 C6 C5 61.7(3) . . . . ?
C5 N1 C2 C1 74.4(5) . . . . ?
C5 N1 C3 C4 -52.6(3) . . . . ?
C6 O2 C4 C3 -62.5(3) . . . . ?
C7 O3 C11 C12 -63.5(3) . . . . ?
C8 N4 C9 C10 66.1(4) . . . . ?
C8 N4 C12 C11 -52.0(3) . . . . ?
C9 N4 C8 C7 176.6(3) . . . . ?
C9 N4 C12 C11 -177.9(2) . . . . ?
C11 O3 C7 C8 63.3(3) . . . . ?
C12 N4 C8 C7 51.4(3) . . . . ?
C12 N4 C9 C10 -169.5(3) . . . . ?
